data_1549621
loop_
_publ_author_name
'Ni, Fan'
'Zhu, Zece'
'Tong, Xiao'
'Xie, Mingjuan'
'Zhao, Qiang'
'Zhong, Cheng'
'Zou, Yang'
'Yang, Chuluo'

_publ_section_title
;
 Organic emitter integrating aggregation-induced delayed fluorescence and
 room-temperature phosphorescence characteristics, and its application in
 time-resolved luminescence imaging.
;
_journal_issue 28
_journal_name_full 'Chemical science'
_journal_page_first 6150
_journal_page_last 6155
_journal_paper_doi 10.1039/c8sc01485j
_journal_volume 9
_journal_year 2018
_chemical_formula_sum 'C33 H22 N4 O'
_chemical_formula_weight 490.54
_space_group_crystal_system monoclinic
_space_group_IT_number 14
_space_group_name_Hall '-P 2ybc'
_space_group_name_H-M_alt 'P 1 21/c 1'
_symmetry_space_group_name_Hall '-P 2ybc'
_symmetry_space_group_name_H-M 'P 1 21/c 1'
_atom_sites_solution_hydrogens geom
_audit_creation_method SHELXL-2014/7
_audit_update_record
;
2016-08-06 deposited with the CCDC.
2018-06-28 downloaded from the CCDC.
;
_cell_angle_alpha 90
_cell_angle_beta 94.259(5)
_cell_angle_gamma 90
_cell_formula_units_Z 4
_cell_length_a 9.3334(15)
_cell_length_b 19.560(3)
_cell_length_c 13.636(2)
_cell_measurement_reflns_used 9961
_cell_measurement_temperature 296(2)
_cell_measurement_theta_max 27.20
_cell_measurement_theta_min 2.42
_cell_volume 2482.5(7)
_computing_structure_refinement 'SHELXL-2014/7 (Sheldrick, 2014)'
_diffrn_ambient_temperature 296(2)
_diffrn_measured_fraction_theta_full 1.000
_diffrn_measured_fraction_theta_max 0.995
_diffrn_measurement_device_type 'CCD area detector'
_diffrn_measurement_method 'phi and omega scans'
_diffrn_radiation_type MoK\a
_diffrn_radiation_wavelength 0.71073
_diffrn_reflns_av_R_equivalents 0.0265
_diffrn_reflns_av_unetI/netI 0.0183
_diffrn_reflns_Laue_measured_fraction_full 1.000
_diffrn_reflns_Laue_measured_fraction_max 0.995
_diffrn_reflns_limit_h_max 12
_diffrn_reflns_limit_h_min -11
_diffrn_reflns_limit_k_max 26
_diffrn_reflns_limit_k_min -26
_diffrn_reflns_limit_l_max 18
_diffrn_reflns_limit_l_min -18
_diffrn_reflns_number 44104
_diffrn_reflns_point_group_measured_fraction_full 1.000
_diffrn_reflns_point_group_measured_fraction_max 0.995
_diffrn_reflns_theta_full 25.242
_diffrn_reflns_theta_max 28.703
_diffrn_reflns_theta_min 1.824
_exptl_absorpt_coefficient_mu 0.081
_exptl_crystal_density_diffrn 1.312
_exptl_crystal_description block
_exptl_crystal_F_000 1024
_refine_diff_density_max 0.148
_refine_diff_density_min -0.178
_refine_diff_density_rms 0.036
_refine_ls_extinction_method none
_refine_ls_goodness_of_fit_ref 1.036
_refine_ls_hydrogen_treatment constr
_refine_ls_matrix_type full
_refine_ls_number_parameters 343
_refine_ls_number_reflns 6395
_refine_ls_number_restraints 0
_refine_ls_restrained_S_all 1.036
_refine_ls_R_factor_all 0.0779
_refine_ls_R_factor_gt 0.0465
_refine_ls_shift/su_max 0.000
_refine_ls_shift/su_mean 0.000
_refine_ls_structure_factor_coef Fsqd
_refine_ls_weighting_details 'w=1/[\s^2^(Fo^2^)+(0.0668P)^2^+0.3614P] where P=(Fo^2^+2Fc^2^)/3'
_refine_ls_weighting_scheme calc
_refine_ls_wR_factor_gt 0.1231
_refine_ls_wR_factor_ref 0.1448
_reflns_Friedel_coverage 0.000
_reflns_number_gt 4091
_reflns_number_total 6395
_reflns_threshold_expression 'I > 2\s(I)'
_cod_data_source_file c8sc01485j2.cif
_cod_data_source_block Z201601A
_cod_depositor_comments 'Adding full bibliography for 1549621--1549623.cif.'
_cod_original_cell_volume 2482.7(7)
_cod_database_code 1549621
_shelx_shelxl_version_number 2014/7
_shelx_space_group_comment
;
The symmetry employed for this shelxl refinement is uniquely defined
by the following loop, which should always be used as a source of
symmetry information in preference to the above space-group names.
They are only intended as comments.
;

loop_
_space_group_symop_operation_xyz
'x, y, z'
'-x, y+1/2, -z+1/2'
'-x, -y, -z'
'x, -y-1/2, z-1/2'

loop_
_atom_site_label
_atom_site_type_symbol
_atom_site_fract_x
_atom_site_fract_y
_atom_site_fract_z
_atom_site_U_iso_or_equiv
_atom_site_adp_type
_atom_site_occupancy
_atom_site_site_symmetry_order
_atom_site_calc_flag
_atom_site_refinement_flags_posn
_atom_site_refinement_flags_adp
O1 O 0.42925(12) 0.62135(6) -0.09684(8) 0.0671(3) Uani 1 1 d . .
N2 N -0.26020(12) 0.54102(6) 0.54305(8) 0.0501(3) Uani 1 1 d . .
C19 C -0.22883(14) 0.49059(7) 0.48157(9) 0.0473(3) Uani 1 1 d . .
C20 C -0.14049(14) 0.50023(7) 0.40476(9) 0.0483(3) Uani 1 1 d . .
H20 H -0.1205 0.4638 0.3641 0.058 Uiso 1 1 calc R U
C1 C 0.20114(15) 0.63007(7) -0.02347(10) 0.0503(3) Uani 1 1 d . .
N1 N 0.26941(12) 0.61490(7) 0.06914(8) 0.0579(3) Uani 1 1 d . .
C23 C -0.20404(14) 0.60309(7) 0.52858(9) 0.0481(3) Uani 1 1 d . .
C21 C -0.08223(14) 0.56449(7) 0.38892(9) 0.0455(3) Uani 1 1 d . .
C16 C 0.01112(14) 0.57726(7) 0.30655(9) 0.0467(3) Uani 1 1 d . .
C22 C -0.11548(14) 0.61651(7) 0.45279(10) 0.0502(3) Uani 1 1 d . .
H22 H -0.0788 0.6602 0.4450 0.060 Uiso 1 1 calc R U
C24 C -0.29495(15) 0.42274(7) 0.49929(9) 0.0509(3) Uani 1 1 d . .
C12 C 0.41337(14) 0.59274(7) 0.07517(10) 0.0488(3) Uani 1 1 d . .
N3 N -0.19271(16) 0.72085(7) 0.57933(10) 0.0713(4) Uani 1 1 d . .
C6 C 0.28263(16) 0.63207(7) -0.10516(10) 0.0524(3) Uani 1 1 d . .
C29 C -0.24374(15) 0.65814(8) 0.59639(10) 0.0521(3) Uani 1 1 d . .
C14 C 0.11934(19) 0.53931(9) 0.16081(12) 0.0702(5) Uani 1 1 d . .
H14 H 0.1333 0.5048 0.1156 0.084 Uiso 1 1 calc R U
C17 C 0.07684(19) 0.63999(8) 0.29491(11) 0.0647(4) Uani 1 1 d . .
H17 H 0.0634 0.6747 0.3399 0.078 Uiso 1 1 calc R U
C7 C 0.49070(15) 0.59659(7) -0.00846(10) 0.0515(3) Uani 1 1 d . .
C18 C 0.16226(19) 0.65211(9) 0.21762(11) 0.0664(4) Uani 1 1 d . .
H18 H 0.2058 0.6945 0.2117 0.080 Uiso 1 1 calc R U
C13 C 0.18260(15) 0.60210(8) 0.15025(10) 0.0530(3) Uani 1 1 d . .
C11 C 0.48345(17) 0.56736(8) 0.16019(11) 0.0600(4) Uani 1 1 d . .
H11 H 0.4345 0.5640 0.2170 0.072 Uiso 1 1 calc R U
C25 C -0.40343(17) 0.41650(9) 0.56286(11) 0.0626(4) Uani 1 1 d . .
H25 H -0.4363 0.4546 0.5951 0.075 Uiso 1 1 calc R U
N4 N -0.24580(17) 0.36924(7) 0.45121(10) 0.0698(4) Uani 1 1 d . .
C8 C 0.63197(16) 0.57637(8) -0.00616(13) 0.0639(4) Uani 1 1 d . .
H8 H 0.6815 0.5797 -0.0627 0.077 Uiso 1 1 calc R U
C30 C -0.33020(18) 0.64517(9) 0.67280(11) 0.0652(4) Uani 1 1 d . .
H30 H -0.3637 0.6012 0.6836 0.078 Uiso 1 1 calc R U
C5 C 0.2205(2) 0.64712(8) -0.19717(11) 0.0682(4) Uani 1 1 d . .
H5 H 0.2761 0.6472 -0.2510 0.082 Uiso 1 1 calc R U
C15 C 0.03506(19) 0.52707(8) 0.23830(12) 0.0680(4) Uani 1 1 d . .
H15 H -0.0063 0.4842 0.2446 0.082 Uiso 1 1 calc R U
C9 C 0.70038(18) 0.55141(9) 0.07882(15) 0.0732(5) Uani 1 1 d . .
H9 H 0.7959 0.5377 0.0802 0.088 Uiso 1 1 calc R U
C2 C 0.05608(18) 0.64565(9) -0.03818(12) 0.0677(4) Uani 1 1 d . .
H2 H -0.0007 0.6452 0.0150 0.081 Uiso 1 1 calc R U
C10 C 0.62622(19) 0.54680(9) 0.16204(14) 0.0717(5) Uani 1 1 d . .
H10 H 0.6719 0.5298 0.2199 0.086 Uiso 1 1 calc R U
C26 C -0.4619(2) 0.35286(10) 0.57751(13) 0.0757(5) Uani 1 1 d . .
H26 H -0.5349 0.3476 0.6198 0.091 Uiso 1 1 calc R U
C33 C -0.2284(2) 0.77128(9) 0.63845(14) 0.0860(6) Uani 1 1 d . .
H33 H -0.1930 0.8148 0.6273 0.103 Uiso 1 1 calc R U
C31 C -0.3656(2) 0.69866(10) 0.73237(13) 0.0791(5) Uani 1 1 d . .
H31 H -0.4237 0.6912 0.7838 0.095 Uiso 1 1 calc R U
C4 C 0.0763(2) 0.66201(10) -0.21006(14) 0.0810(5) Uani 1 1 d . .
H4 H 0.0344 0.6721 -0.2724 0.097 Uiso 1 1 calc R U
C27 C -0.4116(2) 0.29767(10) 0.52940(14) 0.0801(5) Uani 1 1 d . .
H27 H -0.4491 0.2542 0.5382 0.096 Uiso 1 1 calc R U
C28 C -0.3039(2) 0.30810(9) 0.46773(14) 0.0830(6) Uani 1 1 d . .
H28 H -0.2692 0.2704 0.4354 0.100 Uiso 1 1 calc R U
C32 C -0.3144(2) 0.76266(10) 0.71502(14) 0.0853(6) Uani 1 1 d . .
H32 H -0.3372 0.7995 0.7541 0.102 Uiso 1 1 calc R U
C3 C -0.0054(2) 0.66186(10) -0.13043(15) 0.0819(5) Uani 1 1 d . .
H3 H -0.1026 0.6727 -0.1387 0.098 Uiso 1 1 calc R U

loop_
_atom_site_aniso_label
_atom_site_aniso_U_11
_atom_site_aniso_U_22
_atom_site_aniso_U_33
_atom_site_aniso_U_23
_atom_site_aniso_U_13
_atom_site_aniso_U_12
O1 0.0651(7) 0.0837(8) 0.0559(6) 0.0155(5) 0.0272(5) 0.0048(5)
N2 0.0496(6) 0.0579(7) 0.0438(6) 0.0077(5) 0.0112(5) 0.0021(5)
C19 0.0472(7) 0.0558(8) 0.0393(6) 0.0089(6) 0.0053(5) 0.0022(6)
C20 0.0514(7) 0.0553(8) 0.0389(6) 0.0050(6) 0.0086(5) 0.0024(6)
C1 0.0552(8) 0.0524(7) 0.0442(7) 0.0045(6) 0.0097(6) -0.0006(6)
N1 0.0502(6) 0.0833(9) 0.0422(6) 0.0103(6) 0.0166(5) 0.0063(6)
C23 0.0454(7) 0.0566(8) 0.0432(7) 0.0062(6) 0.0102(5) 0.0038(6)
C21 0.0435(7) 0.0553(7) 0.0384(6) 0.0072(5) 0.0078(5) 0.0037(6)
C16 0.0457(7) 0.0551(8) 0.0403(6) 0.0060(5) 0.0096(5) 0.0039(6)
C22 0.0499(7) 0.0544(8) 0.0478(7) 0.0061(6) 0.0138(6) 0.0006(6)
C24 0.0559(8) 0.0576(8) 0.0393(6) 0.0103(6) 0.0039(6) -0.0011(6)
C12 0.0471(7) 0.0517(7) 0.0488(7) -0.0016(6) 0.0112(6) -0.0037(6)
N3 0.0888(10) 0.0582(8) 0.0719(8) 0.0038(6) 0.0394(7) 0.0071(7)
C6 0.0644(9) 0.0483(7) 0.0459(7) 0.0044(6) 0.0132(6) -0.0034(6)
C29 0.0507(8) 0.0603(8) 0.0468(7) 0.0055(6) 0.0143(6) 0.0064(6)
C14 0.0785(11) 0.0695(10) 0.0676(10) -0.0123(8) 0.0385(8) -0.0042(8)
C17 0.0885(11) 0.0601(9) 0.0491(8) -0.0021(7) 0.0298(8) -0.0079(8)
C7 0.0525(8) 0.0495(7) 0.0544(8) -0.0008(6) 0.0162(6) -0.0058(6)
C18 0.0843(11) 0.0647(9) 0.0538(8) 0.0038(7) 0.0290(8) -0.0118(8)
C13 0.0493(7) 0.0686(9) 0.0430(7) 0.0078(6) 0.0153(6) 0.0040(6)
C11 0.0602(9) 0.0685(9) 0.0511(8) -0.0024(7) 0.0034(7) -0.0019(7)
C25 0.0642(9) 0.0663(9) 0.0590(9) 0.0130(7) 0.0165(7) -0.0026(7)
N4 0.0949(11) 0.0580(8) 0.0592(8) 0.0031(6) 0.0234(7) -0.0028(7)
C8 0.0521(8) 0.0621(9) 0.0804(11) -0.0075(8) 0.0235(8) -0.0044(7)
C30 0.0708(10) 0.0718(10) 0.0562(8) 0.0022(7) 0.0260(7) -0.0022(8)
C5 0.0949(13) 0.0645(10) 0.0459(8) 0.0065(7) 0.0106(8) -0.0106(9)
C15 0.0781(11) 0.0595(9) 0.0714(10) -0.0062(8) 0.0378(8) -0.0097(8)
C9 0.0497(9) 0.0725(11) 0.0976(13) -0.0116(10) 0.0075(9) 0.0010(8)
C2 0.0579(9) 0.0816(11) 0.0642(9) 0.0086(8) 0.0095(7) 0.0055(8)
C10 0.0637(10) 0.0736(11) 0.0749(11) -0.0024(9) -0.0134(8) 0.0030(8)
C26 0.0741(11) 0.0824(12) 0.0725(11) 0.0233(9) 0.0183(9) -0.0132(9)
C33 0.1178(16) 0.0581(10) 0.0885(13) -0.0005(9) 0.0499(12) 0.0100(10)
C31 0.0866(12) 0.0918(13) 0.0637(10) 0.0001(9) 0.0388(9) 0.0071(10)
C4 0.0999(15) 0.0794(12) 0.0605(10) 0.0151(9) -0.0147(10) -0.0083(11)
C27 0.0992(14) 0.0652(11) 0.0757(11) 0.0171(9) 0.0045(10) -0.0192(10)
C28 0.1207(17) 0.0586(10) 0.0721(11) 0.0025(8) 0.0227(11) -0.0065(10)
C32 0.1082(15) 0.0763(12) 0.0768(11) -0.0044(9) 0.0434(11) 0.0194(11)
C3 0.0697(11) 0.0914(13) 0.0823(12) 0.0164(10) -0.0096(9) 0.0034(10)

loop_
_atom_type_symbol
_atom_type_description
_atom_type_scat_dispersion_real
_atom_type_scat_dispersion_imag
_atom_type_scat_source
C C 0.0033 0.0016 'International Tables Vol C Tables 4.2.6.8 and 6.1.1.4'
H H 0.0000 0.0000 'International Tables Vol C Tables 4.2.6.8 and 6.1.1.4'
N N 0.0061 0.0033 'International Tables Vol C Tables 4.2.6.8 and 6.1.1.4'
O O 0.0106 0.0060 'International Tables Vol C Tables 4.2.6.8 and 6.1.1.4'

loop_
_geom_angle_atom_site_label_1
_geom_angle_atom_site_label_2
_geom_angle_atom_site_label_3
_geom_angle
C6 O1 C7 117.97(10)
C19 N2 C23 117.88(11)
N2 C19 C20 122.64(12)
N2 C19 C24 116.19(11)
C20 C19 C24 121.17(12)
C21 C20 C19 119.90(12)
C2 C1 C6 117.53(13)
C2 C1 N1 123.33(12)
C6 C1 N1 119.11(13)
C1 N1 C12 119.02(10)
C1 N1 C13 118.95(11)
C12 N1 C13 119.35(11)
N2 C23 C22 122.55(12)
N2 C23 C29 116.50(11)
C22 C23 C29 120.93(12)
C22 C21 C20 117.12(11)
C22 C21 C16 121.28(12)
C20 C21 C16 121.60(12)
C15 C16 C17 117.17(12)
C15 C16 C21 121.36(13)
C17 C16 C21 121.47(12)
C21 C22 C23 119.91(13)
N4 C24 C25 122.14(13)
N4 C24 C19 117.19(12)
C25 C24 C19 120.67(13)
C11 C12 C7 117.64(13)
C11 C12 N1 123.38(12)
C7 C12 N1 118.98(12)
C33 N3 C29 117.65(13)
C5 C6 O1 117.14(13)
C5 C6 C1 121.10(15)
O1 C6 C1 121.72(13)
N3 C29 C30 122.06(13)
N3 C29 C23 116.53(11)
C30 C29 C23 121.41(13)
C13 C14 C15 120.48(14)
C16 C17 C18 121.46(14)
C8 C7 O1 117.09(12)
C8 C7 C12 121.27(14)
O1 C7 C12 121.63(12)
C13 C18 C17 120.33(14)
C18 C13 C14 119.18(12)
C18 C13 N1 120.42(13)
C14 C13 N1 120.40(13)
C12 C11 C10 120.86(14)
C26 C25 C24 119.02(16)
C24 N4 C28 117.35(14)
C9 C8 C7 120.49(15)
C31 C30 C29 118.77(15)
C6 C5 C4 120.32(15)
C16 C15 C14 121.36(15)
C8 C9 C10 119.32(15)
C3 C2 C1 121.15(16)
C9 C10 C11 120.43(16)
C27 C26 C25 119.35(16)
N3 C33 C32 123.75(18)
C32 C31 C30 119.37(15)
C3 C4 C5 119.61(16)
C26 C27 C28 118.08(16)
N4 C28 C27 124.04(17)
C31 C32 C33 118.40(16)
C4 C3 C2 120.27(18)

loop_
_geom_bond_atom_site_label_1
_geom_bond_atom_site_label_2
_geom_bond_distance
O1 C6 1.3807(18)
O1 C7 1.3834(18)
N2 C19 1.3409(17)
N2 C23 1.3429(17)
C19 C20 1.3932(17)
C19 C24 1.4909(19)
C20 C21 1.3928(19)
C1 C2 1.388(2)
C1 C6 1.3953(18)
C1 N1 1.4032(18)
N1 C12 1.4084(18)
N1 C13 1.4408(15)
C23 C22 1.3954(17)
C23 C29 1.4842(19)
C21 C22 1.3894(18)
C21 C16 1.4928(16)
C16 C15 1.382(2)
C16 C17 1.386(2)
C24 N4 1.3342(19)
C24 C25 1.3863(19)
C12 C11 1.381(2)
C12 C7 1.3962(17)
N3 C33 1.332(2)
N3 C29 1.3424(19)
C6 C5 1.375(2)
C29 C30 1.3878(18)
C14 C13 1.375(2)
C14 C15 1.3842(19)
C17 C18 1.3883(19)
C7 C8 1.375(2)
C18 C13 1.365(2)
C11 C10 1.390(2)
C25 C26 1.380(2)
N4 C28 1.339(2)
C8 C9 1.371(3)
C30 C31 1.380(2)
C5 C4 1.375(3)
C9 C10 1.375(2)
C2 C3 1.380(2)
C26 C27 1.365(3)
C33 C32 1.374(2)
C31 C32 1.367(3)
C4 C3 1.372(3)
C27 C28 1.373(3)
